data_4516883
loop_
_publ_author_name
'Zhai, Feng'
'Jordan, Richard F.'

_publ_section_title
;
 Autoxidation of Heterocyclic Aminals.
;
_journal_issue 6
_journal_name_full 'ACS omega'
_journal_page_first 3055
_journal_page_last 3063
_journal_paper_doi 10.1021/acsomega.7b00589
_journal_volume 2
_journal_year 2017
_chemical_formula_moiety 'C22 H16 N2 O2'
_chemical_formula_sum 'C22 H16 N2 O2'
_chemical_formula_weight 340.37
_space_group_crystal_system orthorhombic
_space_group_IT_number 29
_space_group_name_Hall 'P 2c -2ac'
_space_group_name_H-M_alt 'P c a 21'
_atom_sites_solution_hydrogens geom
_atom_sites_solution_primary dual
_atom_sites_solution_secondary difmap
_audit_creation_date 2016-02-25
_audit_creation_method
;
Olex2 1.2
(compiled 2016.02.19 svn.r3266 for OlexSys, GUI svn.r5155)
;
_cell_angle_alpha 90
_cell_angle_beta 90
_cell_angle_gamma 90
_cell_formula_units_Z 8
_cell_length_a 22.720(3)
_cell_length_b 8.2209(9)
_cell_length_c 17.0117(19)
_cell_measurement_reflns_used 7380
_cell_measurement_temperature 100(2)
_cell_measurement_theta_max 26.09
_cell_measurement_theta_min 2.16
_cell_volume 3177.4(7)
_computing_cell_refinement 'SAINT V.8.35A (Bruker AXS Inc., 2013)'
_computing_data_collection 'APEX3 v.2015.9-0 (Bruker AXS Inc., 2015)'
_computing_data_reduction 'SAINT V.8.35A (Bruker AXS Inc., 2013)'
_computing_molecular_graphics
;
OLEX2: a complete structure solution, refinement and analysis program 
Dolomanov et al., 2009

Mercury: visualization and analysis of crystal structures
Macrae, et al., 2006

O. V. Dolomanov, L. J. Bourhis, R. J. Gildea, J. A. K. Howard and H. Puschmann.
J. Appl. Cryst. (2009). 42, 339-341;

C. F. Macrae, P. R. Edgington, P. McCabe, E. Pidcock, G. P. Shields, R. Taylor,
M. Towler and J. van de Streek, J. Appl. Cryst. (2006). 39, 453-457.
;
_computing_publication_material
;
 APEX3 v.2015.5-2 (Bruker AXS Inc., 2015)
 OLEX2 (Dolomanov et al., 2009)
;
_computing_structure_refinement 'XL-2014/7 (Sheldrick, 2015b)'
_computing_structure_solution 'XT 2014/5 (Sheldrick, 2015a)'
_diffrn_ambient_temperature 100(2)
_diffrn_detector_area_resol_mean 10.4167
_diffrn_measured_fraction_theta_full 1.000
_diffrn_measured_fraction_theta_max 0.967
_diffrn_measurement_device_type 'Bruker D8 Venture PHOTON 100 CMOS'
_diffrn_measurement_method 'omega and phi scans'
_diffrn_radiation_monochromator mirrors
_diffrn_radiation_type MoK\a
_diffrn_radiation_wavelength 0.71073
_diffrn_reflns_av_R_equivalents 0.0532
_diffrn_reflns_av_unetI/netI 0.0601
_diffrn_reflns_Laue_measured_fraction_full 1.000
_diffrn_reflns_Laue_measured_fraction_max 0.967
_diffrn_reflns_limit_h_max 26
_diffrn_reflns_limit_h_min -29
_diffrn_reflns_limit_k_max 10
_diffrn_reflns_limit_k_min -10
_diffrn_reflns_limit_l_max 21
_diffrn_reflns_limit_l_min -16
_diffrn_reflns_number 23365
_diffrn_reflns_point_group_measured_fraction_full 0.872
_diffrn_reflns_point_group_measured_fraction_max 0.806
_diffrn_reflns_theta_full 25.242
_diffrn_reflns_theta_max 27.454
_diffrn_reflns_theta_min 2.156
_diffrn_source 'INCOATEC ImuS micro-focus source'
_diffrn_standards_number 0
_exptl_absorpt_coefficient_mu 0.092
_exptl_absorpt_correction_T_max 0.7456
_exptl_absorpt_correction_T_min 0.6851
_exptl_absorpt_correction_type multi-scan
_exptl_absorpt_process_details
;
SADABS-2014/5 (Bruker,2014/5) was used for absorption correction.
wR2(int) was 0.1389 before and 0.0582 after correction.
The Ratio of minimum to maximum transmission is 0.9189.
The \l/2 correction factor is 0.00150.
;
_exptl_crystal_colour yellow
_exptl_crystal_colour_primary yellow
_exptl_crystal_density_diffrn 1.423
_exptl_crystal_description needle
_exptl_crystal_F_000 1424
_exptl_crystal_size_max 0.28
_exptl_crystal_size_mid 0.06
_exptl_crystal_size_min 0.02
_refine_diff_density_max 0.241
_refine_diff_density_min -0.224
_refine_diff_density_rms 0.051
_refine_ls_abs_structure_details
;
 Flack x determined using 1512 quotients [(I+)-(I-)]/[(I+)+(I-)]
 (Parsons, Flack and Wagner, Acta Cryst. B69 (2013) 249-259).
;
_refine_ls_extinction_method none
_refine_ls_goodness_of_fit_ref 1.038
_refine_ls_hydrogen_treatment constr
_refine_ls_matrix_type full
_refine_ls_number_parameters 473
_refine_ls_number_reflns 5866
_refine_ls_number_restraints 1
_refine_ls_restrained_S_all 1.038
_refine_ls_R_factor_all 0.0731
_refine_ls_R_factor_gt 0.0439
_refine_ls_shift/su_max 0.000
_refine_ls_shift/su_mean 0.000
_refine_ls_structure_factor_coef Fsqd
_refine_ls_weighting_details 'w=1/[\s^2^(Fo^2^)+(0.0443P)^2^+0.3815P] where P=(Fo^2^+2Fc^2^)/3'
_refine_ls_weighting_scheme calc
_refine_ls_wR_factor_gt 0.0834
_refine_ls_wR_factor_ref 0.0936
_reflns_Friedel_coverage 0.612
_reflns_Friedel_fraction_full 0.734
_reflns_Friedel_fraction_max 0.634
_reflns_number_gt 4549
_reflns_number_total 5866
_reflns_threshold_expression 'I > 2\s(I)'
_cod_data_source_file ao7b00589_si_007.cif
_cod_data_source_block 0192_feng
_cod_original_cell_volume 3177.5(6)
_cod_database_code 4516883
_shelx_space_group_comment
;
The symmetry employed for this shelxl refinement is uniquely defined
by the following loop, which should always be used as a source of
symmetry information in preference to the above space-group names.
They are only intended as comments.
;
_shelx_estimated_absorpt_t_max 0.998
_shelx_estimated_absorpt_t_min 0.975
_olex2_refinement_description
;
1. Fixed Uiso
 At 1.2 times of:
  All C(H) groups
 At 1.5 times of:
  All C(H,H,H) groups
2.a Ternary CH refined with riding coordinates:
 C20(H20), C42(H42)
2.b Aromatic/amide H refined with riding coordinates:
 C3(H3), C4(H4), C5(H5), C9(H9), C10(H10), C11(H11), C15(H15), C16(H16),
 C17(H17), C25(H25), C26(H26), C27(H27), C31(H31), C32(H32), C33(H33), C37(H37),
  C38(H38), C39(H39)
2.c Idealised Me refined as rotating group:
 C21(H21A,H21B,H21C), C22(H22A,H22B,H22C), C43(H43A,H43B,H43C), C44(H44A,H44B,
 H44C)
;
_shelx_shelxl_version_number 2014/7
_olex2_submission_special_instructions 'No special instructions were received'

loop_
_space_group_symop_operation_xyz
'x, y, z'
'-x, -y, z+1/2'
'-x+1/2, y, z+1/2'
'x+1/2, -y, z'

loop_
_atom_site_label
_atom_site_type_symbol
_atom_site_fract_x
_atom_site_fract_y
_atom_site_fract_z
_atom_site_U_iso_or_equiv
_atom_site_adp_type
_atom_site_occupancy
_atom_site_site_symmetry_order
_atom_site_calc_flag
_atom_site_refinement_flags_posn
O1 O 0.28887(10) 0.3428(3) 0.87683(13) 0.0254(5) Uani 1 1 d .
O2 O 0.35739(10) 0.5759(3) 0.82875(13) 0.0240(5) Uani 1 1 d .
N1 N 0.30908(11) 0.3970(3) 0.74641(14) 0.0164(6) Uani 1 1 d .
N2 N 0.33800(11) 0.3808(3) 0.61192(15) 0.0168(6) Uani 1 1 d .
C1 C 0.27369(14) 0.3294(4) 0.80886(18) 0.0182(7) Uani 1 1 d .
C2 C 0.21988(13) 0.2425(3) 0.78572(19) 0.0170(7) Uani 1 1 d .
C3 C 0.18286(14) 0.1856(4) 0.84344(19) 0.0201(7) Uani 1 1 d .
H3 H 0.1928 0.2012 0.8972 0.024 Uiso 1 1 calc R
C4 C 0.13099(15) 0.1054(4) 0.8239(2) 0.0247(8) Uani 1 1 d .
H4 H 0.1055 0.0677 0.8642 0.030 Uiso 1 1 calc R
C5 C 0.11662(15) 0.0806(4) 0.74641(19) 0.0220(8) Uani 1 1 d .
H5 H 0.0805 0.0285 0.7337 0.026 Uiso 1 1 calc R
C6 C 0.15445(14) 0.1311(4) 0.68551(19) 0.0192(7) Uani 1 1 d .
C7 C 0.20718(13) 0.2131(3) 0.70576(18) 0.0159(7) Uani 1 1 d .
C8 C 0.24684(14) 0.2619(3) 0.64651(18) 0.0160(7) Uani 1 1 d .
C9 C 0.23433(14) 0.2267(4) 0.56915(18) 0.0195(8) Uani 1 1 d .
H9 H 0.2611 0.2582 0.5291 0.023 Uiso 1 1 calc R
C10 C 0.18255(14) 0.1450(4) 0.5491(2) 0.0227(8) Uani 1 1 d .
H10 H 0.1745 0.1211 0.4955 0.027 Uiso 1 1 calc R
C11 C 0.14342(14) 0.0991(4) 0.60559(19) 0.0213(8) Uani 1 1 d .
H11 H 0.1082 0.0448 0.5908 0.026 Uiso 1 1 calc R
C12 C 0.30115(14) 0.3490(4) 0.66708(18) 0.0160(7) Uani 1 1 d .
C13 C 0.35534(14) 0.5085(4) 0.76548(19) 0.0174(7) Uani 1 1 d .
C14 C 0.39831(13) 0.5343(3) 0.70334(18) 0.0167(7) Uani 1 1 d .
C15 C 0.44897(14) 0.6250(4) 0.7183(2) 0.0211(7) Uani 1 1 d .
H15 H 0.4556 0.6701 0.7690 0.025 Uiso 1 1 calc R
C16 C 0.48922(14) 0.6485(4) 0.6591(2) 0.0236(8) Uani 1 1 d .
H16 H 0.5238 0.7103 0.6688 0.028 Uiso 1 1 calc R
C17 C 0.47952(14) 0.5820(4) 0.5847(2) 0.0218(8) Uani 1 1 d .
H17 H 0.5077 0.6003 0.5445 0.026 Uiso 1 1 calc R
C18 C 0.43026(14) 0.4907(4) 0.56810(18) 0.0184(7) Uani 1 1 d .
C19 C 0.38878(13) 0.4679(4) 0.62858(18) 0.0163(7) Uani 1 1 d .
C20 C 0.41831(14) 0.4175(4) 0.48776(18) 0.0216(7) Uani 1 1 d .
H20 H 0.3996 0.3087 0.4958 0.026 Uiso 1 1 calc R
C21 C 0.37462(15) 0.5246(4) 0.44298(19) 0.0278(8) Uani 1 1 d .
H21A H 0.3903 0.6353 0.4390 0.042 Uiso 1 1 calc GR
H21B H 0.3370 0.5269 0.4712 0.042 Uiso 1 1 calc GR
H21C H 0.3686 0.4802 0.3901 0.042 Uiso 1 1 calc GR
C22 C 0.47344(16) 0.3927(4) 0.4383(2) 0.0305(9) Uani 1 1 d .
H22A H 0.5031 0.3346 0.4693 0.046 Uiso 1 1 calc GR
H22B H 0.4891 0.4988 0.4224 0.046 Uiso 1 1 calc GR
H22C H 0.4636 0.3289 0.3915 0.046 Uiso 1 1 calc GR
O3 O 0.29976(10) 0.9043(3) 0.46031(13) 0.0239(5) Uani 1 1 d .
O4 O 0.41092(9) 0.9363(3) 0.49875(13) 0.0266(6) Uani 1 1 d .
N3 N 0.33483(11) 0.9010(3) 0.58719(15) 0.0167(6) Uani 1 1 d .
N4 N 0.34978(11) 0.9669(3) 0.72239(15) 0.0170(6) Uani 1 1 d .
C23 C 0.29321(14) 0.8560(4) 0.5266(2) 0.0182(7) Uani 1 1 d .
C24 C 0.24348(14) 0.7533(3) 0.55140(18) 0.0172(7) Uani 1 1 d .
C25 C 0.20908(14) 0.6801(4) 0.4953(2) 0.0207(7) Uani 1 1 d .
H25 H 0.2185 0.6922 0.4412 0.025 Uiso 1 1 calc R
C26 C 0.16017(15) 0.5879(4) 0.5176(2) 0.0223(8) Uani 1 1 d .
H26 H 0.1371 0.5357 0.4785 0.027 Uiso 1 1 calc R
C27 C 0.14527(14) 0.5722(4) 0.59490(19) 0.0191(7) Uani 1 1 d .
H27 H 0.1117 0.5096 0.6090 0.023 Uiso 1 1 calc R
C28 C 0.17916(13) 0.6479(4) 0.65420(18) 0.0164(7) Uani 1 1 d .
C29 C 0.22976(13) 0.7379(3) 0.63203(18) 0.0151(7) Uani 1 1 d .
C30 C 0.26426(13) 0.8156(3) 0.68993(18) 0.0151(7) Uani 1 1 d .
C31 C 0.24759(14) 0.8076(3) 0.76767(18) 0.0176(7) Uani 1 1 d .
H31 H 0.2703 0.8617 0.8066 0.021 Uiso 1 1 calc R
C32 C 0.19760(14) 0.7208(4) 0.78956(19) 0.0197(7) Uani 1 1 d .
H32 H 0.1864 0.7172 0.8433 0.024 Uiso 1 1 calc R
C33 C 0.16456(14) 0.6408(4) 0.73505(18) 0.0192(7) Uani 1 1 d .
H33 H 0.1313 0.5796 0.7515 0.023 Uiso 1 1 calc R
C34 C 0.31871(14) 0.9003(4) 0.66780(17) 0.0157(7) Uani 1 1 d .
C35 C 0.39175(15) 0.9572(4) 0.56489(19) 0.0205(8) Uani 1 1 d .
C36 C 0.42493(13) 1.0383(4) 0.62750(19) 0.0190(7) Uani 1 1 d .
C37 C 0.47876(14) 1.1120(4) 0.6096(2) 0.0233(8) Uani 1 1 d .
H37 H 0.4940 1.1080 0.5576 0.028 Uiso 1 1 calc R
C38 C 0.50930(14) 1.1899(4) 0.6679(2) 0.0254(8) Uani 1 1 d .
H38 H 0.5454 1.2427 0.6560 0.030 Uiso 1 1 calc R
C39 C 0.48758(14) 1.1922(4) 0.7443(2) 0.0237(8) Uani 1 1 d .
H39 H 0.5095 1.2469 0.7839 0.028 Uiso 1 1 calc R
C40 C 0.43479(14) 1.1169(4) 0.76488(19) 0.0196(7) Uani 1 1 d .
C41 C 0.40296(14) 1.0407(3) 0.70377(19) 0.0184(7) Uani 1 1 d .
C42 C 0.41279(15) 1.1081(4) 0.8491(2) 0.0237(8) Uani 1 1 d .
H42 H 0.3692 1.1250 0.8481 0.028 Uiso 1 1 calc R
C43 C 0.43937(15) 1.2392(4) 0.9017(2) 0.0305(8) Uani 1 1 d .
H43A H 0.4338 1.3460 0.8772 0.046 Uiso 1 1 calc GR
H43B H 0.4815 1.2183 0.9085 0.046 Uiso 1 1 calc GR
H43C H 0.4198 1.2375 0.9530 0.046 Uiso 1 1 calc GR
C44 C 0.42437(16) 0.9402(4) 0.8843(2) 0.0285(8) Uani 1 1 d .
H44A H 0.4668 0.9196 0.8853 0.043 Uiso 1 1 calc GR
H44B H 0.4049 0.8572 0.8521 0.043 Uiso 1 1 calc GR
H44C H 0.4088 0.9362 0.9380 0.043 Uiso 1 1 calc GR

loop_
_atom_site_aniso_label
_atom_site_aniso_U_11
_atom_site_aniso_U_22
_atom_site_aniso_U_33
_atom_site_aniso_U_23
_atom_site_aniso_U_13
_atom_site_aniso_U_12
O1 0.0309(13) 0.0304(13) 0.0150(13) 0.0008(10) -0.0025(11) -0.0049(11)
O2 0.0288(13) 0.0240(12) 0.0192(12) -0.0047(10) -0.0009(11) -0.0049(10)
N1 0.0194(15) 0.0157(13) 0.0141(14) 0.0002(11) 0.0010(12) 0.0011(11)
N2 0.0160(14) 0.0178(13) 0.0165(15) 0.0003(12) 0.0008(12) 0.0025(11)
C1 0.0219(18) 0.0178(16) 0.0150(19) 0.0002(13) 0.0011(15) 0.0046(14)
C2 0.0184(17) 0.0143(15) 0.0184(18) 0.0003(13) -0.0003(15) 0.0028(13)
C3 0.0262(18) 0.0179(16) 0.0163(17) -0.0010(14) -0.0004(16) 0.0016(15)
C4 0.028(2) 0.0235(18) 0.0228(19) 0.0042(15) 0.0056(17) -0.0018(15)
C5 0.0182(18) 0.0185(16) 0.029(2) 0.0025(15) -0.0003(16) -0.0022(14)
C6 0.0191(18) 0.0166(15) 0.0221(19) 0.0015(14) -0.0011(15) 0.0026(13)
C7 0.0180(17) 0.0132(15) 0.0166(18) -0.0001(14) -0.0003(14) 0.0042(13)
C8 0.0148(16) 0.0143(15) 0.0189(18) -0.0013(13) 0.0000(15) 0.0048(13)
C9 0.0207(19) 0.0203(17) 0.0176(19) -0.0002(14) 0.0017(15) 0.0012(14)
C10 0.0252(19) 0.0253(18) 0.0175(19) -0.0037(15) -0.0033(16) 0.0019(15)
C11 0.0187(18) 0.0222(17) 0.023(2) -0.0019(15) -0.0032(16) -0.0018(14)
C12 0.0203(18) 0.0146(16) 0.0129(17) -0.0005(13) -0.0008(15) 0.0061(14)
C13 0.0199(18) 0.0144(16) 0.0178(17) -0.0012(14) -0.0065(15) 0.0021(13)
C14 0.0155(16) 0.0138(14) 0.0210(18) 0.0019(14) -0.0002(15) 0.0026(13)
C15 0.0241(19) 0.0172(16) 0.0220(18) -0.0016(14) -0.0035(16) 0.0012(15)
C16 0.0187(18) 0.0190(17) 0.033(2) 0.0006(15) 0.0001(17) -0.0020(14)
C17 0.0200(18) 0.0210(17) 0.0244(19) 0.0054(15) 0.0042(16) 0.0018(15)
C18 0.0193(19) 0.0155(15) 0.0203(18) 0.0037(14) 0.0000(15) 0.0047(14)
C19 0.0160(17) 0.0136(15) 0.0195(18) 0.0015(13) -0.0015(15) 0.0004(13)
C20 0.0250(18) 0.0195(17) 0.0203(18) 0.0003(15) 0.0036(16) 0.0027(14)
C21 0.033(2) 0.0264(18) 0.0244(19) 0.0016(15) -0.0031(16) 0.0040(16)
C22 0.034(2) 0.0297(19) 0.028(2) -0.0028(17) 0.0106(18) -0.0014(16)
O3 0.0323(14) 0.0254(12) 0.0140(12) 0.0033(10) 0.0030(11) -0.0015(10)
O4 0.0247(13) 0.0336(13) 0.0216(13) 0.0014(12) 0.0066(11) -0.0002(11)
N3 0.0173(14) 0.0186(13) 0.0142(14) 0.0021(11) 0.0004(12) -0.0013(11)
N4 0.0161(14) 0.0165(13) 0.0185(14) 0.0000(12) -0.0013(12) 0.0014(11)
C23 0.0217(19) 0.0148(16) 0.0181(18) -0.0043(14) 0.0005(16) 0.0052(14)
C24 0.0223(18) 0.0157(16) 0.0137(17) -0.0005(13) 0.0016(15) 0.0024(14)
C25 0.0257(18) 0.0225(16) 0.0140(17) -0.0012(15) 0.0003(15) 0.0032(14)
C26 0.0224(18) 0.0225(17) 0.022(2) -0.0040(15) -0.0037(16) 0.0000(14)
C27 0.0181(18) 0.0174(16) 0.0217(19) -0.0030(14) 0.0007(15) -0.0005(14)
C28 0.0165(17) 0.0121(16) 0.0206(19) -0.0007(13) 0.0013(16) 0.0040(13)
C29 0.0176(17) 0.0134(16) 0.0143(17) -0.0012(13) -0.0006(14) 0.0046(13)
C30 0.0155(16) 0.0123(14) 0.0175(17) -0.0005(14) -0.0028(14) -0.0002(13)
C31 0.0198(17) 0.0177(16) 0.0154(17) 0.0003(13) -0.0018(15) 0.0008(14)
C32 0.0231(18) 0.0222(18) 0.0138(17) 0.0010(14) 0.0021(15) 0.0006(14)
C33 0.0187(18) 0.0196(17) 0.0193(19) 0.0009(14) 0.0023(14) -0.0013(14)
C34 0.0195(18) 0.0139(16) 0.0138(17) 0.0026(13) 0.0003(15) 0.0033(13)
C35 0.0242(19) 0.0153(16) 0.022(2) 0.0050(14) 0.0023(16) 0.0040(14)
C36 0.0165(18) 0.0182(16) 0.0224(19) 0.0063(14) 0.0004(15) 0.0035(14)
C37 0.0188(18) 0.0237(17) 0.027(2) 0.0093(16) 0.0027(16) 0.0048(15)
C38 0.0175(18) 0.0215(18) 0.037(2) 0.0102(16) 0.0000(17) -0.0005(15)
C39 0.0173(18) 0.0187(17) 0.035(2) 0.0008(16) -0.0056(16) 0.0010(14)
C40 0.0167(18) 0.0163(16) 0.0258(19) 0.0010(15) -0.0028(16) 0.0037(13)
C41 0.0163(17) 0.0144(15) 0.0245(19) 0.0037(14) -0.0010(15) 0.0038(13)
C42 0.0204(18) 0.0201(16) 0.031(2) -0.0038(15) -0.0031(16) 0.0012(14)
C43 0.031(2) 0.0267(19) 0.034(2) -0.0065(16) -0.0073(18) -0.0012(16)
C44 0.033(2) 0.0277(19) 0.0254(19) -0.0025(16) -0.0018(17) 0.0003(16)

loop_
_atom_type_symbol
_atom_type_description
_atom_type_scat_dispersion_real
_atom_type_scat_dispersion_imag
_atom_type_scat_source
C C 0.0033 0.0016 'International Tables Vol C Tables 4.2.6.8 and 6.1.1.4'
H H 0.0000 0.0000 'International Tables Vol C Tables 4.2.6.8 and 6.1.1.4'
N N 0.0061 0.0033 'International Tables Vol C Tables 4.2.6.8 and 6.1.1.4'
O O 0.0106 0.0060 'International Tables Vol C Tables 4.2.6.8 and 6.1.1.4'

loop_
_geom_angle_atom_site_label_1
_geom_angle_atom_site_label_2
_geom_angle_atom_site_label_3
_geom_angle
C12 N1 C1 121.5(2)
C12 N1 C13 119.2(3)
C13 N1 C1 119.2(3)
C12 N2 C19 119.9(3)
O1 C1 N1 120.6(3)
O1 C1 C2 122.5(3)
N1 C1 C2 117.0(3)
C3 C2 C1 118.9(3)
C3 C2 C7 120.3(3)
C7 C2 C1 120.8(3)
C2 C3 H3 119.7
C2 C3 C4 120.6(3)
C4 C3 H3 119.7
C3 C4 H4 119.9
C5 C4 C3 120.1(3)
C5 C4 H4 119.9
C4 C5 H5 119.4
C4 C5 C6 121.1(3)
C6 C5 H5 119.4
C5 C6 C7 118.5(3)
C11 C6 C5 123.2(3)
C11 C6 C7 118.3(3)
C2 C7 C6 119.2(3)
C8 C7 C2 120.6(3)
C8 C7 C6 120.1(3)
C7 C8 C12 120.3(3)
C9 C8 C7 119.4(3)
C9 C8 C12 120.2(3)
C8 C9 H9 119.7
C8 C9 C10 120.5(3)
C10 C9 H9 119.7
C9 C10 H10 119.6
C11 C10 C9 120.7(3)
C11 C10 H10 119.6
C6 C11 H11 119.6
C10 C11 C6 120.9(3)
C10 C11 H11 119.6
N1 C12 C8 118.0(3)
N2 C12 N1 123.8(3)
N2 C12 C8 118.2(3)
O2 C13 N1 121.5(3)
O2 C13 C14 123.6(3)
N1 C13 C14 114.9(3)
C15 C14 C13 119.9(3)
C15 C14 C19 120.1(3)
C19 C14 C13 119.9(3)
C14 C15 H15 120.3
C16 C15 C14 119.4(3)
C16 C15 H15 120.3
C15 C16 H16 119.9
C15 C16 C17 120.3(3)
C17 C16 H16 119.9
C16 C17 H17 119.1
C18 C17 C16 121.9(3)
C18 C17 H17 119.1
C17 C18 C19 117.8(3)
C17 C18 C20 123.1(3)
C19 C18 C20 119.1(3)
N2 C19 C14 121.0(3)
N2 C19 C18 118.4(3)
C14 C19 C18 120.5(3)
C18 C20 H20 107.9
C18 C20 C21 109.6(3)
C18 C20 C22 113.8(3)
C21 C20 H20 107.9
C22 C20 H20 107.9
C22 C20 C21 109.6(3)
C20 C21 H21A 109.5
C20 C21 H21B 109.5
C20 C21 H21C 109.5
H21A C21 H21B 109.5
H21A C21 H21C 109.5
H21B C21 H21C 109.5
C20 C22 H22A 109.5
C20 C22 H22B 109.5
C20 C22 H22C 109.5
H22A C22 H22B 109.5
H22A C22 H22C 109.5
H22B C22 H22C 109.5
C34 N3 C23 121.3(3)
C34 N3 C35 119.5(3)
C35 N3 C23 119.1(3)
C34 N4 C41 119.9(3)
O3 C23 N3 120.1(3)
O3 C23 C24 123.5(3)
N3 C23 C24 116.3(3)
C25 C24 C23 119.3(3)
C25 C24 C29 120.7(3)
C29 C24 C23 119.9(3)
C24 C25 H25 119.9
C24 C25 C26 120.1(3)
C26 C25 H25 119.9
C25 C26 H26 119.7
C27 C26 C25 120.7(3)
C27 C26 H26 119.7
C26 C27 H27 119.6
C26 C27 C28 120.7(3)
C28 C27 H27 119.6
C27 C28 C29 118.8(3)
C27 C28 C33 123.2(3)
C33 C28 C29 118.0(3)
C24 C29 C28 118.9(3)
C30 C29 C24 121.0(3)
C30 C29 C28 120.0(3)
C29 C30 C34 120.2(3)
C31 C30 C29 119.7(3)
C31 C30 C34 120.0(3)
C30 C31 H31 119.8
C30 C31 C32 120.4(3)
C32 C31 H31 119.8
C31 C32 H32 119.5
C33 C32 C31 121.0(3)
C33 C32 H32 119.5
C28 C33 H33 119.6
C32 C33 C28 120.8(3)
C32 C33 H33 119.6
N3 C34 C30 117.8(3)
N4 C34 N3 123.6(3)
N4 C34 C30 118.6(3)
O4 C35 N3 121.6(3)
O4 C35 C36 123.5(3)
N3 C35 C36 114.9(3)
C37 C36 C35 119.2(3)
C41 C36 C35 120.0(3)
C41 C36 C37 120.8(3)
C36 C37 H37 120.4
C38 C37 C36 119.2(3)
C38 C37 H37 120.4
C37 C38 H38 119.9
C37 C38 C39 120.2(3)
C39 C38 H38 119.9
C38 C39 H39 118.9
C38 C39 C40 122.3(3)
C40 C39 H39 118.9
C39 C40 C41 116.9(3)
C39 C40 C42 122.7(3)
C41 C40 C42 120.3(3)
N4 C41 C36 121.3(3)
N4 C41 C40 118.1(3)
C36 C41 C40 120.6(3)
C40 C42 H42 107.6
C40 C42 C43 112.9(3)
C40 C42 C44 110.9(3)
C43 C42 H42 107.6
C43 C42 C44 109.9(3)
C44 C42 H42 107.6
C42 C43 H43A 109.5
C42 C43 H43B 109.5
C42 C43 H43C 109.5
H43A C43 H43B 109.5
H43A C43 H43C 109.5
H43B C43 H43C 109.5
C42 C44 H44A 109.5
C42 C44 H44B 109.5
C42 C44 H44C 109.5
H44A C44 H44B 109.5
H44A C44 H44C 109.5
H44B C44 H44C 109.5

loop_
_geom_bond_atom_site_label_1
_geom_bond_atom_site_label_2
_geom_bond_distance
O1 C1 1.212(3)
O2 C13 1.211(4)
N1 C1 1.444(4)
N1 C12 1.418(4)
N1 C13 1.432(4)
N2 C12 1.285(4)
N2 C19 1.387(4)
C1 C2 1.470(4)
C2 C3 1.375(4)
C2 C7 1.411(4)
C3 H3 0.9500
C3 C4 1.391(5)
C4 H4 0.9500
C4 C5 1.373(5)
C5 H5 0.9500
C5 C6 1.409(4)
C6 C7 1.417(4)
C6 C11 1.407(4)
C7 C8 1.410(4)
C8 C9 1.377(4)
C8 C12 1.469(4)
C9 H9 0.9500
C9 C10 1.397(4)
C10 H10 0.9500
C10 C11 1.362(5)
C11 H11 0.9500
C13 C14 1.455(4)
C14 C15 1.395(4)
C14 C19 1.401(4)
C15 H15 0.9500
C15 C16 1.374(5)
C16 H16 0.9500
C16 C17 1.396(5)
C17 H17 0.9500
C17 C18 1.377(4)
C18 C19 1.408(4)
C18 C20 1.518(4)
C20 H20 1.0000
C20 C21 1.530(4)
C20 C22 1.522(4)
C21 H21A 0.9800
C21 H21B 0.9800
C21 H21C 0.9800
C22 H22A 0.9800
C22 H22B 0.9800
C22 H22C 0.9800
O3 C23 1.204(4)
O4 C35 1.219(4)
N3 C23 1.447(4)
N3 C34 1.419(4)
N3 C35 1.425(4)
N4 C34 1.288(4)
N4 C41 1.389(4)
C23 C24 1.473(4)
C24 C25 1.372(4)
C24 C29 1.412(4)
C25 H25 0.9500
C25 C26 1.397(5)
C26 H26 0.9500
C26 C27 1.364(4)
C27 H27 0.9500
C27 C28 1.414(4)
C28 C29 1.418(4)
C28 C33 1.416(4)
C29 C30 1.411(4)
C30 C31 1.377(4)
C30 C34 1.469(4)
C31 H31 0.9500
C31 C32 1.392(4)
C32 H32 0.9500
C32 C33 1.362(4)
C33 H33 0.9500
C35 C36 1.465(4)
C36 C37 1.399(4)
C36 C41 1.390(4)
C37 H37 0.9500
C37 C38 1.370(5)
C38 H38 0.9500
C38 C39 1.391(5)
C39 H39 0.9500
C39 C40 1.394(4)
C40 C41 1.413(4)
C40 C42 1.519(5)
C42 H42 1.0000
C42 C43 1.525(4)
C42 C44 1.527(4)
C43 H43A 0.9800
C43 H43B 0.9800
C43 H43C 0.9800
C44 H44A 0.9800
C44 H44B 0.9800
C44 H44C 0.9800

loop_
_geom_torsion_atom_site_label_1
_geom_torsion_atom_site_label_2
_geom_torsion_atom_site_label_3
_geom_torsion_atom_site_label_4
_geom_torsion
O1 C1 C2 C3 5.4(4)
O1 C1 C2 C7 -172.6(3)
O2 C13 C14 C15 8.2(5)
O2 C13 C14 C19 -171.9(3)
N1 C1 C2 C3 -175.7(3)
N1 C1 C2 C7 6.3(4)
N1 C13 C14 C15 -172.4(3)
N1 C13 C14 C19 7.5(4)
C1 N1 C12 N2 -166.3(3)
C1 N1 C12 C8 15.5(4)
C1 N1 C13 O2 -17.0(4)
C1 N1 C13 C14 163.6(3)
C1 C2 C3 C4 178.8(3)
C1 C2 C7 C6 -179.1(3)
C1 C2 C7 C8 2.0(4)
C2 C3 C4 C5 0.8(5)
C2 C7 C8 C9 177.8(3)
C2 C7 C8 C12 -2.0(4)
C3 C2 C7 C6 3.0(4)
C3 C2 C7 C8 -175.9(3)
C3 C4 C5 C6 1.8(5)
C4 C5 C6 C7 -2.0(5)
C4 C5 C6 C11 175.8(3)
C5 C6 C7 C2 -0.5(4)
C5 C6 C7 C8 178.5(3)
C5 C6 C11 C10 -177.4(3)
C6 C7 C8 C9 -1.1(4)
C6 C7 C8 C12 179.1(3)
C7 C2 C3 C4 -3.2(5)
C7 C6 C11 C10 0.4(5)
C7 C8 C9 C10 0.7(5)
C7 C8 C12 N1 -6.6(4)
C7 C8 C12 N2 175.1(3)
C8 C9 C10 C11 0.2(5)
C9 C8 C12 N1 173.6(3)
C9 C8 C12 N2 -4.6(4)
C9 C10 C11 C6 -0.8(5)
C11 C6 C7 C2 -178.3(3)
C11 C6 C7 C8 0.6(4)
C12 N1 C1 O1 163.6(3)
C12 N1 C1 C2 -15.3(4)
C12 N1 C13 O2 166.3(3)
C12 N1 C13 C14 -13.1(4)
C12 N2 C19 C14 -5.6(4)
C12 N2 C19 C18 175.5(3)
C12 C8 C9 C10 -179.5(3)
C13 N1 C1 O1 -13.0(4)
C13 N1 C1 C2 168.1(3)
C13 N1 C12 N2 10.3(4)
C13 N1 C12 C8 -167.9(3)
C13 C14 C15 C16 -180.0(3)
C13 C14 C19 N2 1.8(4)
C13 C14 C19 C18 -179.4(3)
C14 C15 C16 C17 -0.1(5)
C15 C14 C19 N2 -178.3(3)
C15 C14 C19 C18 0.5(4)
C15 C16 C17 C18 -0.5(5)
C16 C17 C18 C19 1.0(5)
C16 C17 C18 C20 179.7(3)
C17 C18 C19 N2 177.8(3)
C17 C18 C19 C14 -1.0(4)
C17 C18 C20 C21 -99.6(3)
C17 C18 C20 C22 23.5(4)
C19 N2 C12 N1 -0.4(4)
C19 N2 C12 C8 177.7(3)
C19 C14 C15 C16 0.1(4)
C19 C18 C20 C21 79.0(3)
C19 C18 C20 C22 -157.8(3)
C20 C18 C19 N2 -0.9(4)
C20 C18 C19 C14 -179.7(3)
O3 C23 C24 C25 13.9(5)
O3 C23 C24 C29 -162.8(3)
O4 C35 C36 C37 7.3(5)
O4 C35 C36 C41 -172.4(3)
N3 C23 C24 C25 -167.4(3)
N3 C23 C24 C29 16.0(4)
N3 C35 C36 C37 -173.7(3)
N3 C35 C36 C41 6.6(4)
C23 N3 C34 N4 -166.7(3)
C23 N3 C34 C30 14.7(4)
C23 N3 C35 O4 -15.9(4)
C23 N3 C35 C36 165.0(3)
C23 C24 C25 C26 -177.2(3)
C23 C24 C29 C28 175.5(3)
C23 C24 C29 C30 -2.1(4)
C24 C25 C26 C27 1.4(5)
C24 C29 C30 C31 175.6(3)
C24 C29 C30 C34 -6.3(4)
C25 C24 C29 C28 -1.1(4)
C25 C24 C29 C30 -178.7(3)
C25 C26 C27 C28 -0.4(5)
C26 C27 C28 C29 -1.3(4)
C26 C27 C28 C33 177.6(3)
C27 C28 C29 C24 2.0(4)
C27 C28 C29 C30 179.7(3)
C27 C28 C33 C32 -177.7(3)
C28 C29 C30 C31 -1.9(4)
C28 C29 C30 C34 176.2(3)
C29 C24 C25 C26 -0.6(5)
C29 C28 C33 C32 1.2(4)
C29 C30 C31 C32 1.3(4)
C29 C30 C34 N3 0.1(4)
C29 C30 C34 N4 -178.5(3)
C30 C31 C32 C33 0.7(5)
C31 C30 C34 N3 178.2(3)
C31 C30 C34 N4 -0.4(4)
C31 C32 C33 C28 -1.9(5)
C33 C28 C29 C24 -176.9(3)
C33 C28 C29 C30 0.7(4)
C34 N3 C23 O3 156.3(3)
C34 N3 C23 C24 -22.5(4)
C34 N3 C35 O4 168.2(3)
C34 N3 C35 C36 -10.9(4)
C34 N4 C41 C36 -2.9(4)
C34 N4 C41 C40 178.0(3)
C34 C30 C31 C32 -176.8(3)
C35 N3 C23 O3 -19.5(4)
C35 N3 C23 C24 161.6(2)
C35 N3 C34 N4 9.1(4)
C35 N3 C34 C30 -169.4(3)
C35 C36 C37 C38 179.0(3)
C35 C36 C41 N4 0.2(4)
C35 C36 C41 C40 179.3(3)
C36 C37 C38 C39 1.5(5)
C37 C36 C41 N4 -179.5(3)
C37 C36 C41 C40 -0.4(4)
C37 C38 C39 C40 0.0(5)
C38 C39 C40 C41 -1.6(4)
C38 C39 C40 C42 175.5(3)
C39 C40 C41 N4 -179.0(3)
C39 C40 C41 C36 1.8(4)
C39 C40 C42 C43 22.2(4)
C39 C40 C42 C44 -101.7(3)
C41 N4 C34 N3 -1.8(4)
C41 N4 C34 C30 176.7(3)
C41 C36 C37 C38 -1.3(5)
C41 C40 C42 C43 -160.8(3)
C41 C40 C42 C44 75.4(4)
C42 C40 C41 N4 3.8(4)
C42 C40 C41 C36 -175.4(3)
